data_7100325
loop_
_publ_author_name
'Andrew B. Holmes'
'Andrew Ayscough'
'Andrew Bond'
'Gary C. H. Chiang'
'Sylvie Duckie'
'Gilles Pain'

_publ_section_title
;
Synthesis of a simplified analogue of eleutherobin
via a Claisen rearrangement and ring closing metathesis strategy
;
_journal_name_full 'Chemical Communications'
_journal_paper_doi 10.1039/b413426e
_journal_year 2005
_chemical_formula_sum 'C10 H14 O2'
_chemical_formula_weight 166.21
_space_group_IT_number 96
_symmetry_cell_setting tetragonal
_symmetry_space_group_name_Hall 'P 4nw 2abw'
_symmetry_space_group_name_H-M 'P 43 21 2'
_cell_angle_alpha 90.00
_cell_angle_beta 90.00
_cell_angle_gamma 90.00
_cell_formula_units_Z 8
_cell_length_a 8.2007(4)
_cell_length_b 8.2007(4)
_cell_length_c 26.5896(9)
_cell_measurement_temperature 180(2)
_cell_volume 1788.19(14)
_diffrn_ambient_temperature 180(2)
_exptl_crystal_density_diffrn 1.235
_cod_database_code 7100325

loop_
_symmetry_equiv_pos_as_xyz
'x, y, z'
'-x, -y, z+1/2'
'-y+1/2, x+1/2, z+3/4'
'y+1/2, -x+1/2, z+1/4'
'-x+1/2, y+1/2, -z+3/4'
'x+1/2, -y+1/2, -z+1/4'
'y, x, -z'
'-y, -x, -z+1/2'

loop_
_atom_site_label
_atom_site_type_symbol
_atom_site_fract_x
_atom_site_fract_y
_atom_site_fract_z
_atom_site_U_iso_or_equiv
_atom_site_adp_type
_atom_site_occupancy
_atom_site_symmetry_multiplicity
_atom_site_calc_flag
_atom_site_refinement_flags
_atom_site_disorder_assembly
_atom_site_disorder_group
O1 O 0.69121(17) 0.97932(16) 0.01807(4) 0.0334(4) Uani 1 1 d . . .
O2 O 0.8708(2) 0.73599(18) 0.08008(4) 0.0455(5) Uani 1 1 d . . .
H2 H 0.8975 0.7609 0.0506 0.068 Uiso 1 1 calc R . .
C1 C 0.6270(3) 0.8937(2) 0.06134(7) 0.0349(5) Uani 1 1 d . . .
H1A H 0.5778 0.7887 0.0497 0.042 Uiso 1 1 calc R . .
C2 C 0.7612(3) 0.8551(2) 0.09931(7) 0.0361(5) Uani 1 1 d . . .
H2B H 0.7056 0.8032 0.1287 0.043 Uiso 1 1 calc R . .
C3 C 0.8526(3) 1.0030(3) 0.12026(7) 0.0405(5) Uani 1 1 d . . .
H3A H 0.7723 1.0886 0.1289 0.049 Uiso 1 1 calc R . .
H3B H 0.9083 0.9704 0.1517 0.049 Uiso 1 1 calc R . .
C4 C 0.9770(3) 1.0742(3) 0.08486(8) 0.0439(6) Uani 1 1 d . . .
H4A H 1.0793 1.0201 0.0829 0.053 Uiso 1 1 calc R . .
C5 C 0.9580(3) 1.2047(3) 0.05623(8) 0.0450(6) Uani 1 1 d . . .
H5A H 1.0487 1.2351 0.0361 0.054 Uiso 1 1 calc R . .
C6 C 0.8093(3) 1.3100(3) 0.05200(8) 0.0432(6) Uani 1 1 d . . .
H6A H 0.8433 1.4258 0.0514 0.052 Uiso 1 1 calc R . .
H6B H 0.7404 1.2935 0.0822 0.052 Uiso 1 1 calc R . .
C7 C 0.7078(3) 1.2741(3) 0.00506(8) 0.0419(5) Uani 1 1 d . . .
H7A H 0.6394 1.3706 -0.0023 0.050 Uiso 1 1 calc R . .
H7B H 0.7829 1.2589 -0.0237 0.050 Uiso 1 1 calc R . .
C8 C 0.5978(3) 1.1258(2) 0.00853(7) 0.0348(5) Uani 1 1 d . . .
H8A H 0.5379 1.1129 -0.0240 0.042 Uiso 1 1 calc R . .
C9 C 0.4775(3) 1.1288(3) 0.05051(8) 0.0394(5) Uani 1 1 d . . .
H9A H 0.3988 1.2124 0.0554 0.047 Uiso 1 1 calc R . .
C10 C 0.4941(3) 1.0013(3) 0.07985(8) 0.0400(5) Uani 1 1 d . . .
H10A H 0.4301 0.9807 0.1089 0.048 Uiso 1 1 calc R . .

loop_
_atom_site_aniso_label
_atom_site_aniso_U_11
_atom_site_aniso_U_22
_atom_site_aniso_U_33
_atom_site_aniso_U_23
_atom_site_aniso_U_13
_atom_site_aniso_U_12
O1 0.0423(8) 0.0320(8) 0.0258(6) 0.0009(5) 0.0014(5) 0.0013(6)
O2 0.0682(11) 0.0367(9) 0.0317(7) 0.0063(6) 0.0003(7) 0.0134(8)
C1 0.0452(12) 0.0282(10) 0.0314(8) 0.0004(7) 0.0023(9) -0.0086(9)
C2 0.0500(13) 0.0315(10) 0.0267(8) 0.0032(8) 0.0029(8) -0.0013(9)
C3 0.0507(14) 0.0409(12) 0.0301(8) -0.0013(8) -0.0074(9) 0.0005(11)
C4 0.0376(12) 0.0482(13) 0.0460(11) -0.0039(11) -0.0050(9) -0.0061(10)
C5 0.0429(13) 0.0422(13) 0.0501(11) -0.0011(10) 0.0000(10) -0.0146(10)
C6 0.0506(14) 0.0289(11) 0.0502(11) -0.0002(9) 0.0013(10) -0.0111(10)
C7 0.0492(13) 0.0347(11) 0.0418(10) 0.0100(9) 0.0042(9) -0.0019(10)
C8 0.0394(12) 0.0343(11) 0.0307(9) 0.0004(8) -0.0036(8) 0.0013(9)
C9 0.0363(12) 0.0385(11) 0.0435(10) -0.0055(9) 0.0024(9) 0.0000(9)
C10 0.0364(12) 0.0452(12) 0.0383(9) -0.0010(9) 0.0066(9) -0.0075(11)

loop_
_geom_bond_atom_site_label_1
_geom_bond_atom_site_label_2
_geom_bond_distance
_geom_bond_site_symmetry_2
_geom_bond_publ_flag
O1 C8 1.447(2) . ?
O1 C1 1.447(2) . ?
O2 C2 1.423(2) . ?
O2 H2 0.8400 . ?
C1 C10 1.486(3) . ?
C1 C2 1.527(3) . ?
C1 H1A 1.0000 . ?
C2 C3 1.530(3) . ?
C2 H2B 1.0000 . ?
C3 C4 1.506(3) . ?
C3 H3A 0.9900 . ?
C3 H3B 0.9900 . ?
C4 C5 1.323(3) . ?
C4 H4A 0.9500 . ?
C5 C6 1.498(3) . ?
C5 H5A 0.9500 . ?
C6 C7 1.529(3) . ?
C6 H6A 0.9900 . ?
C6 H6B 0.9900 . ?
C7 C8 1.517(3) . ?
C7 H7A 0.9900 . ?
C7 H7B 0.9900 . ?
C8 C9 1.490(3) . ?
C8 H8A 1.0000 . ?
C9 C10 1.312(3) . ?
C9 H9A 0.9500 . ?
C10 H10A 0.9500 . ?

loop_
_cod_related_entry_id
_cod_related_entry_database
_cod_related_entry_code
1 ChemSpider 21198595
